data_7029470
loop_
_publ_author_name
'Loganathan, Rangasamy'
'Ramakrishnan, Sethu'
'Suresh, Eringathodi'
'Palaniandavar, Mallayan'
'Riyasdeen, Anvarbatcha'
'Akbarsha, Mohamad Abdulkadhar'

_publ_section_title
;
 Mixed ligand \m-phenoxo-bridged dinuclear copper(ii) complexes with
 diimine co-ligands: efficient chemical nuclease and protease activities
 and cytotoxicity.
;
_journal_issue 16
_journal_name_full 'Dalton transactions (Cambridge, England : 2003)'
_journal_page_first 6177
_journal_page_last 6194
_journal_paper_doi 10.1039/c3dt52518j
_journal_volume 43
_journal_year 2014
_chemical_formula_sum 'C23 H21 Cl Cu N2 O6'
_chemical_formula_weight 520.41
_chemical_name_systematic
; 
 ? 
;
_space_group_IT_number 2
_symmetry_cell_setting triclinic
_symmetry_space_group_name_Hall '-P 1'
_symmetry_space_group_name_H-M 'P -1'
_atom_sites_solution_hydrogens geom
_atom_sites_solution_primary direct
_atom_sites_solution_secondary difmap
_audit_creation_method SHELXL-97
_cell_angle_alpha 100.812(8)
_cell_angle_beta 110.455(8)
_cell_angle_gamma 94.285(8)
_cell_formula_units_Z 2
_cell_length_a 9.315(5)
_cell_length_b 10.880(6)
_cell_length_c 11.981(6)
_cell_measurement_reflns_used 1918
_cell_measurement_temperature 293(2)
_cell_measurement_theta_max 25.65
_cell_measurement_theta_min 2.81
_cell_volume 1104.4(10)
_computing_cell_refinement 'BRUKER SMART'
_computing_data_collection 'BRUKER SMART'
_computing_data_reduction 'BRUKER SAINT'
_computing_molecular_graphics ORTEP
_computing_publication_material 'BRUKER SHELXTL'
_computing_structure_refinement 'SHELXL-97 (Sheldrick, 1997)'
_computing_structure_solution 'SHELXS-97 (Sheldrick, 1990)'
_diffrn_ambient_temperature 293(2)
_diffrn_measured_fraction_theta_full 0.975
_diffrn_measured_fraction_theta_max 0.975
_diffrn_measurement_device_type 'BRUKER SMART APEX  CCD DIFFRACTOMETER'
_diffrn_measurement_method 'OMEGA-PHI SCAN'
_diffrn_radiation_monochromator graphite
_diffrn_radiation_source 'fine-focus sealed tube'
_diffrn_radiation_type MoK\a
_diffrn_radiation_wavelength 0.71073
_diffrn_reflns_av_R_equivalents 0.0243
_diffrn_reflns_av_unetI/netI 0.0424
_diffrn_reflns_limit_h_max 11
_diffrn_reflns_limit_h_min -11
_diffrn_reflns_limit_k_max 13
_diffrn_reflns_limit_k_min -13
_diffrn_reflns_limit_l_max 15
_diffrn_reflns_limit_l_min -15
_diffrn_reflns_number 8995
_diffrn_reflns_theta_full 26.99
_diffrn_reflns_theta_max 26.99
_diffrn_reflns_theta_min 1.86
_exptl_absorpt_coefficient_mu 1.154
_exptl_absorpt_correction_T_max 0.8740
_exptl_absorpt_correction_T_min 0.6951
_exptl_absorpt_correction_type multi-scan
_exptl_absorpt_process_details 'BRUKER SADABS'
_exptl_crystal_colour green
_exptl_crystal_density_diffrn 1.565
_exptl_crystal_density_method 'not measured'
_exptl_crystal_description blocks
_exptl_crystal_F_000 534
_exptl_crystal_size_max 0.34
_exptl_crystal_size_mid 0.22
_exptl_crystal_size_min 0.12
_refine_diff_density_max 0.529
_refine_diff_density_min -0.299
_refine_diff_density_rms 0.096
_refine_ls_extinction_method none
_refine_ls_goodness_of_fit_ref 1.069
_refine_ls_hydrogen_treatment constr
_refine_ls_matrix_type full
_refine_ls_number_parameters 302
_refine_ls_number_reflns 4698
_refine_ls_number_restraints 0
_refine_ls_restrained_S_all 1.069
_refine_ls_R_factor_all 0.0736
_refine_ls_R_factor_gt 0.0581
_refine_ls_shift/su_max 0.001
_refine_ls_shift/su_mean 0.000
_refine_ls_structure_factor_coef Fsqd
_refine_ls_weighting_details 'calc w=1/[\s^2^(Fo^2^)+(0.0904P)^2^+0.6119P] where P=(Fo^2^+2Fc^2^)/3'
_refine_ls_weighting_scheme calc
_refine_ls_wR_factor_gt 0.1519
_refine_ls_wR_factor_ref 0.1664
_reflns_number_gt 3740
_reflns_number_total 4698
_reflns_threshold_expression >2sigma(I)
_cod_data_source_file c3dt52518j2.cif
_cod_data_source_block 3mptmm
_cod_depositor_comments
;
The following automatic conversions were performed:

'_symmetry_cell_setting' value 'Triclinic' changed to 'triclinic'
according to
/usr/data/users/saulius/crontab/automatic-downloads/current/RSC/lib/dictionaries/cif_core.dic
dictionary named 'cif_core.dic' version 2.4.2 from
2011-04-26.

'_exptl_absorpt_correction_type' value 'MULTI-SCAN'
changed to 'multi-scan' according to
/usr/data/users/saulius/crontab/automatic-downloads/current/RSC/lib/dictionaries/cif_core.dic
dictionary named 'cif_core.dic' version 2.4.2 from 2011-04-26.

Automatic conversion script
Id: cif_fix_values 2281 2013-09-26 08:29:07Z andrius 
;
_cod_original_sg_symbol_H-M P-1
_cod_database_code 7029470

loop_
_symmetry_equiv_pos_as_xyz
'x, y, z'
'-x, -y, -z'

loop_
_atom_site_label
_atom_site_type_symbol
_atom_site_fract_x
_atom_site_fract_y
_atom_site_fract_z
_atom_site_U_iso_or_equiv
_atom_site_adp_type
_atom_site_occupancy
_atom_site_symmetry_multiplicity
_atom_site_calc_flag
_atom_site_refinement_flags
Cu1 Cu 0.58280(5) 0.90963(4) 0.60771(4) 0.04319(19) Uani 1 1 d .
Cl1 Cl 0.54712(12) 0.66799(10) 0.76863(10) 0.0530(3) Uani 1 1 d .
N1 N 0.6267(4) 1.0693(3) 0.7347(3) 0.0419(7) Uani 1 1 d .
N2 N 0.8082(4) 0.9101(3) 0.6928(3) 0.0455(8) Uani 1 1 d .
O1 O 0.3737(3) 0.9330(3) 0.5311(2) 0.0470(7) Uani 1 1 d .
O2 O 0.5574(3) 0.7471(3) 0.4955(2) 0.0511(7) Uani 1 1 d .
O3 O 0.5379(4) 0.7957(3) 0.7532(3) 0.0691(9) Uani 1 1 d .
O5 O 0.6940(4) 0.6361(4) 0.7738(4) 0.0889(12) Uani 1 1 d .
O4 O 0.5273(6) 0.6631(4) 0.8793(4) 0.0937(13) Uani 1 1 d .
O6 O 0.4287(4) 0.5826(3) 0.6689(3) 0.0760(10) Uani 1 1 d .
C1 C 0.2592(5) 0.8396(4) 0.4685(3) 0.0423(9) Uani 1 1 d .
C2 C 0.1069(5) 0.8652(4) 0.4450(4) 0.0515(10) Uani 1 1 d .
H2 H 0.0903 0.9461 0.4740 0.062 Uiso 1 1 calc R
C3 C -0.0170(5) 0.7715(5) 0.3796(5) 0.0670(13) Uani 1 1 d .
H3 H -0.1167 0.7904 0.3651 0.080 Uiso 1 1 calc R
C4 C 0.0020(6) 0.6497(5) 0.3344(5) 0.0750(15) Uani 1 1 d .
H4 H -0.0837 0.5874 0.2903 0.090 Uiso 1 1 calc R
C5 C 0.1482(6) 0.6226(4) 0.3555(4) 0.0633(12) Uani 1 1 d .
H5 H 0.1616 0.5410 0.3251 0.076 Uiso 1 1 calc R
C6 C 0.2798(5) 0.7153(4) 0.4224(3) 0.0440(9) Uani 1 1 d .
C7 C 0.4283(5) 0.6800(4) 0.4376(4) 0.0519(10) Uani 1 1 d .
H7 H 0.4292 0.5973 0.3998 0.062 Uiso 1 1 calc R
C8 C 0.5298(5) 1.1475(4) 0.7517(3) 0.0442(9) Uani 1 1 d .
H8 H 0.4254 1.1257 0.7018 0.053 Uiso 1 1 calc R
C9 C 0.5765(5) 1.2610(4) 0.8408(3) 0.0461(9) Uani 1 1 d .
C10 C 0.7312(5) 1.2962(4) 0.9147(4) 0.0491(10) Uani 1 1 d .
C11 C 0.8366(5) 1.2121(4) 0.8995(4) 0.0473(9) Uani 1 1 d .
C12 C 0.7786(4) 1.1013(4) 0.8076(3) 0.0424(9) Uani 1 1 d .
C13 C 0.9990(5) 1.2317(5) 0.9718(4) 0.0595(12) Uani 1 1 d .
H13 H 1.0416 1.3042 1.0344 0.071 Uiso 1 1 calc R
C14 C 1.0928(5) 1.1473(5) 0.9514(4) 0.0623(13) Uani 1 1 d .
H14 H 1.1977 1.1640 1.0004 0.075 Uiso 1 1 calc R
C15 C 1.0357(5) 1.0344(4) 0.8576(4) 0.0517(10) Uani 1 1 d .
C16 C 0.8774(4) 1.0123(4) 0.7851(4) 0.0442(9) Uani 1 1 d .
C17 C 1.1281(5) 0.9411(5) 0.8304(4) 0.0537(11) Uani 1 1 d .
C18 C 1.0551(5) 0.8355(5) 0.7373(4) 0.0577(11) Uani 1 1 d .
C19 C 0.8957(5) 0.8241(4) 0.6702(4) 0.0519(10) Uani 1 1 d .
H19 H 0.8484 0.7531 0.6067 0.062 Uiso 1 1 calc R
C20 C 0.4529(6) 1.3419(4) 0.8469(4) 0.0585(11) Uani 1 1 d .
H20A H 0.4693 1.3767 0.9309 0.088 Uiso 1 1 calc R
H20B H 0.3526 1.2908 0.8070 0.088 Uiso 1 1 calc R
H20C H 0.4586 1.4094 0.8065 0.088 Uiso 1 1 calc R
C21 C 0.7839(6) 1.4216(5) 1.0078(5) 0.0717(14) Uani 1 1 d .
H21A H 0.7740 1.4896 0.9661 0.108 Uiso 1 1 calc R
H21B H 0.8903 1.4263 1.0597 0.108 Uiso 1 1 calc R
H21C H 0.7208 1.4284 1.0565 0.108 Uiso 1 1 calc R
C22 C 1.2992(5) 0.9608(6) 0.9033(5) 0.0784(16) Uani 1 1 d .
H22A H 1.3379 0.8818 0.8922 0.118 Uiso 1 1 calc R
H22B H 1.3179 0.9916 0.9884 0.118 Uiso 1 1 calc R
H22C H 1.3513 1.0214 0.8760 0.118 Uiso 1 1 calc R
C23 C 1.1382(6) 0.7285(6) 0.7016(5) 0.0741(15) Uani 1 1 d .
H23A H 1.2028 0.7568 0.6612 0.111 Uiso 1 1 calc R
H23B H 1.0631 0.6575 0.6473 0.111 Uiso 1 1 calc R
H23C H 1.2012 0.7036 0.7738 0.111 Uiso 1 1 calc R

loop_
_atom_site_aniso_label
_atom_site_aniso_U_11
_atom_site_aniso_U_22
_atom_site_aniso_U_33
_atom_site_aniso_U_23
_atom_site_aniso_U_13
_atom_site_aniso_U_12
Cu1 0.0291(3) 0.0463(3) 0.0435(3) -0.0029(2) 0.00697(19) 0.00789(19)
Cl1 0.0524(6) 0.0501(6) 0.0500(6) 0.0067(5) 0.0127(5) 0.0124(5)
N1 0.0353(17) 0.0446(17) 0.0383(16) 0.0028(13) 0.0084(13) 0.0044(13)
N2 0.0314(16) 0.0519(19) 0.0498(19) 0.0089(15) 0.0114(14) 0.0106(14)
O1 0.0302(13) 0.0442(15) 0.0523(16) -0.0026(12) 0.0053(12) 0.0046(11)
O2 0.0428(16) 0.0535(16) 0.0470(16) -0.0042(13) 0.0108(13) 0.0153(13)
O3 0.089(3) 0.0521(18) 0.080(2) 0.0155(17) 0.046(2) 0.0183(17)
O5 0.055(2) 0.093(3) 0.099(3) 0.002(2) 0.013(2) 0.028(2)
O4 0.131(4) 0.084(3) 0.069(2) 0.022(2) 0.039(3) 0.008(2)
O6 0.065(2) 0.064(2) 0.070(2) -0.0067(17) 0.0031(18) 0.0060(17)
C1 0.042(2) 0.045(2) 0.0351(19) 0.0041(16) 0.0109(16) 0.0054(17)
C2 0.036(2) 0.047(2) 0.063(3) 0.0022(19) 0.0117(19) 0.0116(17)
C3 0.032(2) 0.072(3) 0.081(3) 0.011(3) 0.006(2) 0.007(2)
C4 0.043(3) 0.065(3) 0.088(4) -0.005(3) 0.003(2) -0.004(2)
C5 0.060(3) 0.048(2) 0.062(3) -0.008(2) 0.012(2) -0.001(2)
C6 0.041(2) 0.045(2) 0.036(2) 0.0013(16) 0.0085(16) 0.0026(17)
C7 0.055(3) 0.050(2) 0.041(2) -0.0014(18) 0.0110(19) 0.013(2)
C8 0.038(2) 0.049(2) 0.042(2) 0.0044(17) 0.0127(16) 0.0035(17)
C9 0.054(2) 0.045(2) 0.036(2) 0.0038(16) 0.0159(18) 0.0045(18)
C10 0.061(3) 0.044(2) 0.036(2) 0.0028(17) 0.0151(19) -0.0035(19)
C11 0.040(2) 0.049(2) 0.043(2) 0.0076(18) 0.0072(17) -0.0019(17)
C12 0.036(2) 0.049(2) 0.0364(19) 0.0078(16) 0.0087(16) 0.0013(16)
C13 0.050(3) 0.059(3) 0.047(2) 0.002(2) 0.000(2) -0.012(2)
C14 0.033(2) 0.081(3) 0.055(3) 0.017(2) -0.0041(19) -0.007(2)
C15 0.035(2) 0.069(3) 0.050(2) 0.022(2) 0.0105(18) 0.0025(19)
C16 0.0333(19) 0.057(2) 0.040(2) 0.0125(18) 0.0100(16) 0.0016(17)
C17 0.034(2) 0.073(3) 0.062(3) 0.034(2) 0.0158(19) 0.015(2)
C18 0.041(2) 0.079(3) 0.065(3) 0.034(3) 0.023(2) 0.021(2)
C19 0.045(2) 0.060(3) 0.056(3) 0.017(2) 0.021(2) 0.019(2)
C20 0.064(3) 0.053(2) 0.054(3) 0.000(2) 0.023(2) 0.011(2)
C21 0.070(3) 0.059(3) 0.060(3) -0.012(2) 0.009(2) -0.006(2)
C22 0.037(2) 0.112(5) 0.085(4) 0.039(3) 0.012(2) 0.016(3)
C23 0.057(3) 0.094(4) 0.091(4) 0.040(3) 0.036(3) 0.037(3)

loop_
_atom_type_symbol
_atom_type_description
_atom_type_scat_dispersion_real
_atom_type_scat_dispersion_imag
_atom_type_scat_source
C C 0.0033 0.0016 'International Tables Vol C Tables 4.2.6.8 and 6.1.1.4'
H H 0.0000 0.0000 'International Tables Vol C Tables 4.2.6.8 and 6.1.1.4'
N N 0.0061 0.0033 'International Tables Vol C Tables 4.2.6.8 and 6.1.1.4'
O O 0.0106 0.0060 'International Tables Vol C Tables 4.2.6.8 and 6.1.1.4'
Cl Cl 0.1484 0.1585 'International Tables Vol C Tables 4.2.6.8 and 6.1.1.4'
Cu Cu 0.3201 1.2651 'International Tables Vol C Tables 4.2.6.8 and 6.1.1.4'

loop_
_geom_angle_atom_site_label_1
_geom_angle_atom_site_label_2
_geom_angle_atom_site_label_3
_geom_angle
O1 Cu1 O2 93.69(11)
O1 Cu1 N2 172.38(13)
O2 Cu1 N2 92.80(13)
O1 Cu1 N1 91.69(12)
O2 Cu1 N1 174.06(12)
N2 Cu1 N1 82.02(13)
O4 Cl1 O6 110.3(3)
O4 Cl1 O5 110.3(3)
O6 Cl1 O5 109.3(2)
O4 Cl1 O3 107.3(2)
O6 Cl1 O3 109.9(2)
O5 Cl1 O3 109.8(2)
C8 N1 C12 118.2(3)
C8 N1 Cu1 128.7(3)
C12 N1 Cu1 113.0(3)
C19 N2 C16 117.9(4)
C19 N2 Cu1 128.8(3)
C16 N2 Cu1 113.3(3)
C1 O1 Cu1 123.7(2)
C7 O2 Cu1 122.3(3)
O1 C1 C2 117.9(3)
O1 C1 C6 124.0(4)
C2 C1 C6 118.1(4)
C3 C2 C1 120.4(4)
C3 C2 H2 119.8
C1 C2 H2 119.8
C2 C3 C4 121.9(4)
C2 C3 H3 119.0
C4 C3 H3 119.0
C5 C4 C3 118.8(4)
C5 C4 H4 120.6
C3 C4 H4 120.6
C4 C5 C6 121.7(4)
C4 C5 H5 119.2
C6 C5 H5 119.2
C5 C6 C1 119.1(4)
C5 C6 C7 118.1(4)
C1 C6 C7 122.8(4)
O2 C7 C6 127.6(4)
O2 C7 H7 116.2
C6 C7 H7 116.2
N1 C8 C9 123.4(4)
N1 C8 H8 118.3
C9 C8 H8 118.3
C10 C9 C8 119.3(4)
C10 C9 C20 123.4(4)
C8 C9 C20 117.2(4)
C9 C10 C11 118.1(4)
C9 C10 C21 119.7(4)
C11 C10 C21 122.2(4)
C12 C11 C10 118.1(4)
C12 C11 C13 116.7(4)
C10 C11 C13 125.2(4)
N1 C12 C11 122.9(4)
N1 C12 C16 115.5(3)
C11 C12 C16 121.7(4)
C14 C13 C11 121.8(4)
C14 C13 H13 119.1
C11 C13 H13 119.1
C13 C14 C15 122.2(4)
C13 C14 H14 118.9
C15 C14 H14 118.9
C16 C15 C14 117.5(4)
C16 C15 C17 117.3(4)
C14 C15 C17 125.2(4)
N2 C16 C15 123.8(4)
N2 C16 C12 116.1(3)
C15 C16 C12 120.1(4)
C18 C17 C15 118.3(4)
C18 C17 C22 122.0(4)
C15 C17 C22 119.8(5)
C17 C18 C19 119.3(4)
C17 C18 C23 123.5(4)
C19 C18 C23 117.1(5)
N2 C19 C18 123.4(4)
N2 C19 H19 118.3
C18 C19 H19 118.3
C9 C20 H20A 109.5
C9 C20 H20B 109.5
H20A C20 H20B 109.5
C9 C20 H20C 109.5
H20A C20 H20C 109.5
H20B C20 H20C 109.5
C10 C21 H21A 109.5
C10 C21 H21B 109.5
H21A C21 H21B 109.5
C10 C21 H21C 109.5
H21A C21 H21C 109.5
H21B C21 H21C 109.5
C17 C22 H22A 109.5
C17 C22 H22B 109.5
H22A C22 H22B 109.5
C17 C22 H22C 109.5
H22A C22 H22C 109.5
H22B C22 H22C 109.5
C18 C23 H23A 109.5
C18 C23 H23B 109.5
H23A C23 H23B 109.5
C18 C23 H23C 109.5
H23A C23 H23C 109.5
H23B C23 H23C 109.5

loop_
_geom_bond_atom_site_label_1
_geom_bond_atom_site_label_2
_geom_bond_distance
Cu1 O1 1.901(3)
Cu1 O2 1.953(3)
Cu1 N2 1.987(3)
Cu1 N1 1.992(3)
Cl1 O4 1.411(4)
Cl1 O6 1.420(3)
Cl1 O5 1.420(4)
Cl1 O3 1.440(3)
N1 C8 1.325(5)
N1 C12 1.355(5)
N2 C19 1.336(5)
N2 C16 1.344(5)
O1 C1 1.314(5)
O2 C7 1.247(5)
C1 C2 1.407(5)
C1 C6 1.415(6)
C2 C3 1.370(6)
C2 H2 0.9300
C3 C4 1.383(7)
C3 H3 0.9300
C4 C5 1.361(7)
C4 H4 0.9300
C5 C6 1.410(6)
C5 H5 0.9300
C6 C7 1.422(6)
C7 H7 0.9300
C8 C9 1.398(5)
C8 H8 0.9300
C9 C10 1.380(6)
C9 C20 1.514(6)
C10 C11 1.424(6)
C10 C21 1.514(6)
C11 C12 1.395(5)
C11 C13 1.432(6)
C12 C16 1.438(6)
C13 C14 1.360(7)
C13 H13 0.9300
C14 C15 1.422(7)
C14 H14 0.9300
C15 C16 1.400(5)
C15 C17 1.442(6)
C17 C18 1.378(7)
C17 C22 1.502(6)
C18 C19 1.402(6)
C18 C23 1.523(7)
C19 H19 0.9300
C20 H20A 0.9600
C20 H20B 0.9600
C20 H20C 0.9600
C21 H21A 0.9600
C21 H21B 0.9600
C21 H21C 0.9600
C22 H22A 0.9600
C22 H22B 0.9600
C22 H22C 0.9600
C23 H23A 0.9600
C23 H23B 0.9600
C23 H23C 0.9600
